data_7226115
loop_
_publ_author_name
'Tay, Wee Shan'
'Yang, Xiangyuan'
'Li, Yongxin'
'Pullarkat, Sumod A.'
'Leung, Pak-Hing'

_publ_section_title
;
 Efficient and Stereo-selective Synthesis of Monomeric and Bi-metallic
 Pincer Complexes Containing Pd-bonded Stereogenic Carbons
;
_journal_name_full 'RSC Adv.'
_journal_paper_doi 10.1039/C6RA16721G
_journal_year 2016
_chemical_absolute_configuration ad
_chemical_formula_sum 'C27 H23 Cl3 N O P Pd S'
_chemical_formula_weight 653.24
_space_group_crystal_system monoclinic
_space_group_IT_number 4
_space_group_name_Hall 'P 2yb'
_space_group_name_H-M_alt 'P 1 21 1'
_symmetry_space_group_name_Hall 'P 2yb'
_symmetry_space_group_name_H-M 'P 1 21 1'
_atom_sites_solution_hydrogens geom
_audit_update_record
;
2016-03-02 deposited with the CCDC.
2016-08-03 downloaded from the CCDC.
;
_cell_angle_alpha 90
_cell_angle_beta 105.963(4)
_cell_angle_gamma 90
_cell_formula_units_Z 2
_cell_length_a 9.7127(5)
_cell_length_b 11.5076(6)
_cell_length_c 12.7323(6)
_cell_measurement_reflns_used 3697
_cell_measurement_temperature 103.(2)
_cell_measurement_theta_max 22.2288
_cell_measurement_theta_min 2.9435
_cell_volume 1368.21(12)
_computing_cell_refinement 'SAINT V8.34A (Bruker AXS Inc., 2013)'
_computing_data_collection 'APEX2 (Bruker AXS Inc., 2014)'
_computing_data_reduction 'SAINT V8.34A (Bruker AXS Inc., 2013)'
_computing_molecular_graphics 'XP (Bruker AXS Inc., 2014)'
_computing_publication_material 'APEX2 (Bruker AXS Inc., 2014)'
_computing_structure_refinement 'SHELXL-2014/6 (Sheldrick, 2014)'
_diffrn_ambient_temperature 103.(2)
_diffrn_detector_area_resol_mean 8.3333
_diffrn_measured_fraction_theta_full 0.995
_diffrn_measured_fraction_theta_max 0.995
_diffrn_measurement_device_type 'CCD area detector'
_diffrn_measurement_method 'phi and omega scans'
_diffrn_radiation_monochromator graphite
_diffrn_radiation_type MoK\a
_diffrn_radiation_wavelength 0.71073
_diffrn_reflns_av_R_equivalents 0.0884
_diffrn_reflns_av_unetI/netI 0.1132
_diffrn_reflns_limit_h_max 15
_diffrn_reflns_limit_h_min -15
_diffrn_reflns_limit_k_max 18
_diffrn_reflns_limit_k_min -18
_diffrn_reflns_limit_l_max 20
_diffrn_reflns_limit_l_min -19
_diffrn_reflns_number 37087
_diffrn_reflns_theta_full 35.13
_diffrn_reflns_theta_max 35.13
_diffrn_reflns_theta_min 3.44
_diffrn_source 'fine-focus sealed tube'
_exptl_absorpt_coefficient_mu 1.127
_exptl_absorpt_correction_T_max 0.90
_exptl_absorpt_correction_T_min 0.73
_exptl_absorpt_correction_type multi-scan
_exptl_absorpt_process_details 'SADABS V2014/4 (Bruker AXS Inc.)'
_exptl_crystal_colour yellow
_exptl_crystal_density_diffrn 1.586
_exptl_crystal_density_method 'not measured'
_exptl_crystal_description block
_exptl_crystal_F_000 656
_exptl_crystal_recrystallization_method 'Re-crystallisation from solvent'
_exptl_crystal_size_max 0.420
_exptl_crystal_size_mid 0.120
_exptl_crystal_size_min 0.100
_refine_diff_density_max 0.960
_refine_diff_density_min -1.311
_refine_ls_abs_structure_details
;
Flack x determined using 3330 quotients [(I+)-(I-)]/[(I+)+(I-)]
(Parsons, Flack and Wagner, Acta Cryst. B69 (2013) 249-259).
;
_refine_ls_abs_structure_Flack 0.02(2)
_refine_ls_extinction_method none
_refine_ls_goodness_of_fit_ref 0.988
_refine_ls_hydrogen_treatment constr
_refine_ls_matrix_type full
_refine_ls_number_parameters 316
_refine_ls_number_reflns 12103
_refine_ls_number_restraints 1
_refine_ls_restrained_S_all 0.988
_refine_ls_R_factor_all 0.0840
_refine_ls_R_factor_gt 0.0543
_refine_ls_shift/su_max 0.001
_refine_ls_shift/su_mean 0.000
_refine_ls_structure_factor_coef Fsqd
_refine_ls_weighting_details 'w=1/[\s^2^(Fo^2^)+(0.0362P)^2^] where P=(Fo^2^+2Fc^2^)/3'
_refine_ls_weighting_scheme calc
_refine_ls_wR_factor_gt 0.0968
_refine_ls_wR_factor_ref 0.1103
_reflns_number_gt 9028
_reflns_number_total 12103
_reflns_threshold_expression 'I > 2\s(I)'
_cod_data_source_file c6ra16721g2.cif
_cod_data_source_block I
_cod_database_code 7226115
_solvent_exptl_crystal_recrystallization_method 'DCM, n-hexane'

loop_
_space_group_symop_operation_xyz
'x, y, z'
'-x, y+1/2, -z'

loop_
_atom_site_type_symbol
_atom_site_label
_atom_site_fract_x
_atom_site_fract_y
_atom_site_fract_z
_atom_site_U_iso_or_equiv
_atom_site_adp_type
_atom_site_calc_flag
_atom_site_refinement_flags_adp
_atom_site_refinement_flags_posn
_atom_site_occupancy
Pd Pd1 1.03511(3) 0.48649(3) 0.65033(3) 0.01361(8) Uani d . . 1
C C1 0.8742(5) 0.3972(4) 0.6897(4) 0.0153(9) Uani d . . 1
H H1 0.8669 0.4265 0.7619 0.018 Uiso calc U R 1
C C2 0.7455(6) 0.4395(5) 0.6035(5) 0.0200(12) Uani d . . 1
C C3 0.7444(6) 0.5671(5) 0.5850(5) 0.0179(11) Uani d . . 1
C C4 0.6235(7) 0.6352(6) 0.5480(5) 0.0282(14) Uani d . . 1
H H4 0.5304 0.603 0.5354 0.034 Uiso calc U R 1
C C5 0.6426(7) 0.7517(6) 0.5300(5) 0.0335(15) Uani d . . 1
H H5 0.5619 0.8013 0.5056 0.04 Uiso calc U R 1
C C6 0.7798(7) 0.7963(5) 0.5474(5) 0.0292(14) Uani d . . 1
H H6 0.7939 0.8763 0.5353 0.035 Uiso calc U R 1
C C7 0.8955(6) 0.7225(5) 0.5828(5) 0.0217(11) Uani d . . 1
H H7 0.9896 0.7522 0.5935 0.026 Uiso calc U R 1
C C8 0.8849(5) 0.2637(5) 0.6961(4) 0.0165(10) Uani d . . 1
H H8 0.8799 0.2358 0.6208 0.02 Uiso calc U R 1
C C9 0.7648(5) 0.2038(5) 0.7295(4) 0.0168(10) Uani d . . 1
C C10 0.7124(6) 0.0978(5) 0.6802(4) 0.0208(11) Uani d . . 1
H H10 0.7572 0.0616 0.6313 0.025 Uiso calc U R 1
C C11 0.5945(6) 0.0458(5) 0.7032(5) 0.0274(13) Uani d . . 1
H H11 0.5592 -0.0259 0.6694 0.033 Uiso calc U R 1
C C12 0.5294(6) 0.0964(6) 0.7735(5) 0.0287(13) Uani d . . 1
H H12 0.4487 0.0603 0.7881 0.034 Uiso calc U R 1
C C13 0.5809(6) 0.2009(6) 0.8239(6) 0.0308(14) Uani d . . 1
H H13 0.5356 0.2363 0.873 0.037 Uiso calc U R 1
C C14 0.6989(6) 0.2531(5) 0.8021(5) 0.0242(12) Uani d . . 1
H H14 0.7349 0.3239 0.8376 0.029 Uiso calc U R 1
C C15 1.1217(5) 0.0880(4) 0.7729(4) 0.0153(9) Uani d . . 1
C C16 1.1058(6) 0.0384(5) 0.6695(5) 0.0201(11) Uani d . . 1
H H16 1.0547 0.0786 0.6055 0.024 Uiso calc U R 1
C C17 1.1649(7) -0.0695(5) 0.6617(5) 0.0242(12) Uani d . . 1
H H17 1.1572 -0.1023 0.5918 0.029 Uiso calc U R 1
C C18 1.2356(6) -0.1301(5) 0.7552(5) 0.0241(12) Uani d . . 1
H H18 1.2735 -0.2051 0.7491 0.029 Uiso calc U R 1
C C19 1.2510(6) -0.0817(5) 0.8575(5) 0.0208(11) Uani d . . 1
H H19 1.2999 -0.1233 0.9213 0.025 Uiso calc U R 1
C C20 1.1951(6) 0.0276(4) 0.8665(5) 0.0172(10) Uani d . . 1
H H20 1.2067 0.0614 0.9365 0.021 Uiso calc U R 1
C C21 1.0772(5) 0.2714(4) 0.9198(4) 0.0169(10) Uani d . . 1
C C22 1.0062(6) 0.2019(5) 0.9790(5) 0.0227(11) Uani d . . 1
H H22 0.9542 0.1352 0.9461 0.027 Uiso calc U R 1
C C23 1.0127(6) 0.2312(6) 1.0857(5) 0.0254(12) Uani d . . 1
H H23 0.9648 0.1848 1.1264 0.03 Uiso calc U R 1
C C24 1.0897(6) 0.3288(6) 1.1334(5) 0.0283(13) Uani d . . 1
H H24 1.0937 0.3486 1.2066 0.034 Uiso calc U R 1
C C25 1.1600(7) 0.3969(6) 1.0757(5) 0.0284(13) Uani d . . 1
H H25 1.2127 0.4631 1.1091 0.034 Uiso calc U R 1
C C26 1.1533(6) 0.3681(5) 0.9678(5) 0.0207(11) Uani d . . 1
H H26 1.2011 0.415 0.9274 0.025 Uiso calc U R 1
C C27 0.4871(7) 0.5394(6) 0.8209(6) 0.0353(15) Uani d . . 1
H H27A 0.4923 0.4535 0.8238 0.042 Uiso calc U R 1
H H27B 0.4225 0.562 0.7492 0.042 Uiso calc U R 1
Cl Cl1 1.20801(13) 0.59572(11) 0.58866(11) 0.0183(2) Uani d . . 1
Cl Cl2 0.4168(2) 0.5908(2) 0.92612(17) 0.0492(5) Uani d . . 1
Cl Cl3 0.65924(18) 0.59672(18) 0.83397(14) 0.0382(4) Uani d . . 1
N N1 0.8779(4) 0.6100(4) 0.6024(4) 0.0171(9) Uani d . . 1
O O1 0.6544(4) 0.3765(4) 0.5462(4) 0.0291(10) Uani d . . 1
P P1 1.06712(13) 0.23673(12) 0.77933(11) 0.0138(2) Uani d . . 1
S S1 1.19258(13) 0.33700(12) 0.71451(11) 0.0166(2) Uani d . . 1

loop_
_atom_site_aniso_label
_atom_site_aniso_U_11
_atom_site_aniso_U_22
_atom_site_aniso_U_33
_atom_site_aniso_U_12
_atom_site_aniso_U_13
_atom_site_aniso_U_23
Pd1 0.01255(13) 0.01480(14) 0.01350(16) 0.00017(17) 0.00361(11) 0.00125(18)
C1 0.013(2) 0.017(2) 0.016(3) -0.0011(18) 0.0043(18) 0.0022(19)
C2 0.011(2) 0.032(3) 0.017(3) -0.001(2) 0.005(2) 0.001(2)
C3 0.016(2) 0.025(3) 0.012(3) 0.003(2) 0.003(2) 0.001(2)
C4 0.021(3) 0.041(4) 0.022(3) 0.013(3) 0.004(2) 0.007(3)
C5 0.030(3) 0.046(4) 0.022(3) 0.021(3) 0.005(3) 0.004(3)
C6 0.042(4) 0.025(3) 0.023(3) 0.014(3) 0.012(3) 0.002(2)
C7 0.028(3) 0.018(3) 0.018(3) 0.002(2) 0.004(2) 0.001(2)
C8 0.013(2) 0.020(2) 0.016(3) -0.0013(18) 0.0045(19) 0.0001(19)
C9 0.010(2) 0.020(2) 0.019(3) -0.0011(18) 0.0029(18) 0.005(2)
C10 0.023(2) 0.024(3) 0.015(3) -0.006(2) 0.004(2) 0.001(2)
C11 0.029(3) 0.027(3) 0.024(3) -0.014(2) 0.003(2) 0.004(2)
C12 0.019(3) 0.033(3) 0.035(4) -0.003(2) 0.009(2) 0.012(3)
C13 0.019(3) 0.040(4) 0.039(4) 0.003(2) 0.017(3) 0.010(3)
C14 0.022(3) 0.024(3) 0.031(3) -0.002(2) 0.013(2) -0.002(2)
C15 0.019(2) 0.014(2) 0.015(3) -0.0030(18) 0.0073(19) -0.0035(19)
C16 0.023(3) 0.020(3) 0.018(3) 0.000(2) 0.007(2) 0.002(2)
C17 0.033(3) 0.023(3) 0.021(3) -0.004(2) 0.014(3) -0.008(2)
C18 0.028(3) 0.015(2) 0.035(4) 0.000(2) 0.017(3) -0.003(2)
C19 0.023(3) 0.016(2) 0.023(3) 0.002(2) 0.005(2) 0.002(2)
C20 0.019(2) 0.017(2) 0.017(3) -0.0006(19) 0.008(2) -0.0017(19)
C21 0.017(2) 0.015(2) 0.018(3) 0.0024(18) 0.006(2) -0.0024(19)
C22 0.021(2) 0.027(3) 0.022(3) 0.001(2) 0.009(2) -0.002(2)
C23 0.029(3) 0.030(3) 0.021(3) 0.007(3) 0.013(2) 0.003(2)
C24 0.029(3) 0.040(4) 0.014(3) 0.011(3) 0.004(2) -0.005(3)
C25 0.028(3) 0.029(3) 0.024(3) 0.006(3) -0.001(2) -0.008(3)
C26 0.023(3) 0.019(3) 0.019(3) 0.002(2) 0.005(2) 0.000(2)
C27 0.031(3) 0.035(3) 0.036(4) -0.006(3) 0.003(3) -0.012(3)
Cl1 0.0195(6) 0.0185(6) 0.0176(6) -0.0022(5) 0.0064(5) 0.0022(5)
Cl2 0.0430(10) 0.0632(13) 0.0462(12) -0.0193(9) 0.0205(9) -0.0098(10)
Cl3 0.0345(8) 0.0548(11) 0.0260(9) -0.0111(8) 0.0094(7) -0.0061(8)
N1 0.0145(19) 0.023(2) 0.014(2) 0.0050(17) 0.0040(16) 0.0002(17)
O1 0.0159(19) 0.037(3) 0.029(2) -0.0067(18) -0.0040(17) 0.005(2)
P1 0.0133(5) 0.0144(6) 0.0142(6) -0.0004(5) 0.0049(5) 0.0003(5)
S1 0.0123(5) 0.0184(6) 0.0196(7) 0.0004(5) 0.0053(5) 0.0044(5)

loop_
_atom_type_symbol
_atom_type_description
_atom_type_scat_dispersion_real
_atom_type_scat_dispersion_imag
_atom_type_scat_source
C C 0.0033 0.0016 'International Tables Vol C Tables 4.2.6.8 and 6.1.1.4'
H H 0.0000 0.0000 'International Tables Vol C Tables 4.2.6.8 and 6.1.1.4'
N N 0.0061 0.0033 'International Tables Vol C Tables 4.2.6.8 and 6.1.1.4'
O O 0.0106 0.0060 'International Tables Vol C Tables 4.2.6.8 and 6.1.1.4'
S S 0.1246 0.1234 'International Tables Vol C Tables 4.2.6.8 and 6.1.1.4'
Cl Cl 0.1484 0.1585 'International Tables Vol C Tables 4.2.6.8 and 6.1.1.4'
Pd Pd -0.9988 1.0072 'International Tables Vol C Tables 4.2.6.8 and 6.1.1.4'
P P 0.1023 0.0942 'International Tables Vol C Tables 4.2.6.8 and 6.1.1.4'

loop_
_geom_angle_atom_site_label_1
_geom_angle_atom_site_label_2
_geom_angle_atom_site_label_3
_geom_angle
C1 Pd1 N1 82.21(19)
C1 Pd1 S1 90.89(15)
N1 Pd1 S1 172.93(13)
C1 Pd1 Cl1 174.72(15)
N1 Pd1 Cl1 94.04(13)
S1 Pd1 Cl1 92.94(5)
C2 C1 C8 113.1(4)
C2 C1 Pd1 101.4(3)
C8 C1 Pd1 118.0(3)
O1 C2 C3 121.3(6)
O1 C2 C1 124.6(6)
C3 C2 C1 113.9(5)
N1 C3 C4 122.5(6)
N1 C3 C2 111.8(5)
C4 C3 C2 125.7(6)
C5 C4 C3 117.9(6)
C4 C5 C6 120.0(6)
C7 C6 C5 118.9(6)
N1 C7 C6 121.4(5)
C9 C8 C1 115.0(4)
C9 C8 P1 117.3(4)
C1 C8 P1 104.0(3)
C14 C9 C10 118.6(5)
C14 C9 C8 122.4(5)
C10 C9 C8 118.9(5)
C11 C10 C9 119.9(5)
C12 C11 C10 120.8(6)
C11 C12 C13 120.0(5)
C14 C13 C12 119.6(6)
C9 C14 C13 121.0(6)
C20 C15 C16 119.9(5)
C20 C15 P1 121.5(4)
C16 C15 P1 118.1(4)
C17 C16 C15 119.5(6)
C16 C17 C18 120.4(6)
C19 C18 C17 120.3(5)
C18 C19 C20 119.9(6)
C19 C20 C15 120.0(5)
C26 C21 C22 120.2(5)
C26 C21 P1 119.5(4)
C22 C21 P1 120.3(4)
C23 C22 C21 119.4(6)
C22 C23 C24 119.9(6)
C25 C24 C23 120.9(6)
C24 C25 C26 119.6(6)
C21 C26 C25 120.0(5)
Cl3 C27 Cl2 111.0(4)
C7 N1 C3 119.4(5)
C7 N1 Pd1 127.0(4)
C3 N1 Pd1 113.5(4)
C15 P1 C21 108.6(2)
C15 P1 C8 112.7(2)
C21 P1 C8 108.5(2)
C15 P1 S1 107.90(17)
C21 P1 S1 113.87(18)
C8 P1 S1 105.33(18)
P1 S1 Pd1 98.99(6)

loop_
_geom_bond_atom_site_label_1
_geom_bond_atom_site_label_2
_geom_bond_distance
Pd1 C1 2.045(5)
Pd1 N1 2.052(4)
Pd1 S1 2.2976(13)
Pd1 Cl1 2.3963(12)
C1 C2 1.499(8)
C1 C8 1.540(7)
C2 O1 1.219(7)
C2 C3 1.487(8)
C3 N1 1.348(7)
C3 C4 1.382(8)
C4 C5 1.381(10)
C5 C6 1.387(9)
C6 C7 1.383(8)
C7 N1 1.338(7)
C8 C9 1.513(7)
C8 P1 1.823(5)
C9 C14 1.383(7)
C9 C10 1.401(8)
C10 C11 1.392(7)
C11 C12 1.361(9)
C12 C13 1.390(10)
C13 C14 1.388(8)
C15 C20 1.394(7)
C15 C16 1.403(7)
C15 P1 1.800(5)
C16 C17 1.383(7)
C17 C18 1.388(9)
C18 C19 1.385(8)
C19 C20 1.388(7)
C21 C26 1.382(8)
C21 C22 1.404(8)
C21 P1 1.808(6)
C22 C23 1.385(8)
C23 C24 1.392(9)
C24 C25 1.377(9)
C25 C26 1.398(8)
C27 Cl3 1.762(7)
C27 Cl2 1.764(7)
P1 S1 2.0126(18)
